data_4511142
loop_
_publ_author_name
'Wen, Li-Li'
'Wang, Feng'
'Feng, Juan'
'Lv, Kang-Le'
'Wang, Cheng-Gang'
'Li, Dong-Feng'

_publ_section_title
;
 Structures, Photoluminescence, and Photocatalytic Properties of Six New
 Metal&#x2212;Organic Frameworks Based on Aromatic Polycarboxylate Acids
 and Rigid Imidazole-Based Synthons
;
_journal_issue 8
_journal_name_full 'Crystal Growth &amp; Design'
_journal_page_first 3581
_journal_paper_doi 10.1021/cg900317d
_journal_volume 9
_journal_year 2009
_chemical_formula_sum 'C54 H46 Co3 N8 O18'
_chemical_formula_weight 1271.78
_chemical_name_systematic
; 
 ? 
;
_space_group_IT_number 14
_symmetry_cell_setting monoclinic
_symmetry_space_group_name_Hall '-P 2yn'
_symmetry_space_group_name_H-M 'P 1 21/n 1'
_atom_sites_solution_hydrogens geom
_atom_sites_solution_primary direct
_atom_sites_solution_secondary difmap
_audit_creation_method SHELXL-97
_cell_angle_alpha 90.00
_cell_angle_beta 101.689(2)
_cell_angle_gamma 90.00
_cell_formula_units_Z 2
_cell_length_a 9.1277(9)
_cell_length_b 20.548(2)
_cell_length_c 13.6011(14)
_cell_measurement_reflns_used 1931
_cell_measurement_temperature 293(2)
_cell_measurement_theta_max 22.132
_cell_measurement_theta_min 2.473
_cell_volume 2498.1(4)
_computing_structure_refinement 'SHELXL-97 (Sheldrick, 1997)'
_computing_structure_solution 'SHELXS-97 (Sheldrick, 1990)'
_diffrn_ambient_temperature 293(2)
_diffrn_measured_fraction_theta_full 0.988
_diffrn_measured_fraction_theta_max 0.988
_diffrn_radiation_monochromator graphite
_diffrn_radiation_source 'fine-focus sealed tube'
_diffrn_radiation_type MoK\a
_diffrn_radiation_wavelength 0.71073
_diffrn_reflns_av_R_equivalents 0.0704
_diffrn_reflns_av_sigmaI/netI 0.0992
_diffrn_reflns_limit_h_max 11
_diffrn_reflns_limit_h_min -11
_diffrn_reflns_limit_k_max 25
_diffrn_reflns_limit_k_min -22
_diffrn_reflns_limit_l_max 14
_diffrn_reflns_limit_l_min -16
_diffrn_reflns_number 13359
_diffrn_reflns_theta_full 26.00
_diffrn_reflns_theta_max 26.00
_diffrn_reflns_theta_min 1.82
_exptl_absorpt_coefficient_mu 1.075
_exptl_absorpt_correction_T_max 0.870
_exptl_absorpt_correction_T_min 0.842
_exptl_absorpt_correction_type multi-scan
_exptl_crystal_colour purple
_exptl_crystal_density_diffrn 1.691
_exptl_crystal_density_method 'not measured'
_exptl_crystal_description plate
_exptl_crystal_F_000 1302
_exptl_crystal_size_max 0.16
_exptl_crystal_size_mid 0.14
_exptl_crystal_size_min 0.13
_refine_diff_density_max 0.855
_refine_diff_density_min -0.508
_refine_diff_density_rms 0.092
_refine_ls_extinction_method none
_refine_ls_goodness_of_fit_ref 1.002
_refine_ls_hydrogen_treatment constr
_refine_ls_matrix_type full
_refine_ls_number_parameters 391
_refine_ls_number_reflns 4855
_refine_ls_number_restraints 12
_refine_ls_restrained_S_all 1.014
_refine_ls_R_factor_all 0.0828
_refine_ls_R_factor_gt 0.0556
_refine_ls_shift/su_max 0.002
_refine_ls_shift/su_mean 0.000
_refine_ls_structure_factor_coef Fsqd
_refine_ls_weighting_details 'calc w=1/[\s^2^(Fo^2^)+(0.0423P)^2^+0.0000P] where P=(Fo^2^+2Fc^2^)/3'
_refine_ls_weighting_scheme calc
_refine_ls_wR_factor_gt 0.1163
_refine_ls_wR_factor_ref 0.1251
_reflns_number_gt 3409
_reflns_number_total 4855
_reflns_threshold_expression >2sigma(I)
_cod_data_source_file cg900317d_si_001.cif
_cod_data_source_block 4
_cod_depositor_comments
;
The following automatic conversions were performed:

'_symmetry_cell_setting' value 'Monoclinic' changed to 'monoclinic'
according to
/usr/data/users/saulius/automatic-downloads/retrospective/ACS/lib/dictionaries/cif_core.dic
dictionary named 'cif_core.dic' version 2.4.2 from
2011-04-26.

'_exptl_absorpt_correction_type' value 'Multi-scan'
changed to 'multi-scan' according to
/usr/data/users/saulius/automatic-downloads/retrospective/ACS/lib/dictionaries/cif_core.dic
dictionary named 'cif_core.dic' version 2.4.2 from 2011-04-26.

Automatic conversion script
Id: cif_fix_values 2281 2013-09-26 08:29:07Z andrius 
;
_cod_original_cell_volume 2498.0(4)
_cod_original_sg_symbol_H-M P21/n
_cod_database_code 4511142

loop_
_symmetry_equiv_pos_as_xyz
'x, y, z'
'-x+1/2, y+1/2, -z+1/2'
'-x, -y, -z'
'x-1/2, -y-1/2, z-1/2'

loop_
_atom_site_label
_atom_site_type_symbol
_atom_site_fract_x
_atom_site_fract_y
_atom_site_fract_z
_atom_site_U_iso_or_equiv
_atom_site_adp_type
_atom_site_occupancy
_atom_site_symmetry_multiplicity
_atom_site_calc_flag
_atom_site_refinement_flags
Co1 Co 1.14314(6) 0.79119(3) 0.86601(5) 0.01989(18) Uani 1 1 d .
Co2 Co 1.0000 1.0000 1.0000 0.0177(2) Uani 1 2 d S
C1 C 0.9545(5) 0.6838(2) 0.7386(4) 0.0324(12) Uani 1 1 d .
H1 H 1.0009 0.6894 0.6843 0.039 Uiso 1 1 calc R
C2 C 0.8912(5) 0.6973(2) 0.8793(4) 0.0286(12) Uani 1 1 d .
H2 H 0.8848 0.7135 0.9421 0.034 Uiso 1 1 calc R
C3 C 0.8505(6) 0.6382(2) 0.7444(4) 0.0391(13) Uani 1 1 d .
H3 H 0.8140 0.6067 0.6965 0.047 Uiso 1 1 calc R
C4 C 0.7129(5) 0.6060(2) 0.8788(4) 0.0320(12) Uani 1 1 d .
C5 C 0.6732(7) 0.6241(3) 0.9669(5) 0.0587(17) Uani 1 1 d U
H5 H 0.7026 0.6643 0.9955 0.070 Uiso 1 1 calc R
C6 C 0.5891(7) 0.5821(3) 1.0134(5) 0.0594(18) Uani 1 1 d U
H6 H 0.5631 0.5949 1.0732 0.071 Uiso 1 1 calc R
C7 C 0.5431(5) 0.5221(2) 0.9733(4) 0.0364(14) Uani 1 1 d .
C8 C 0.5801(6) 0.5070(2) 0.8831(4) 0.0394(14) Uani 1 1 d .
H8 H 0.5470 0.4677 0.8525 0.047 Uiso 1 1 calc R
C9 C 0.6642(6) 0.5477(2) 0.8360(4) 0.0396(14) Uani 1 1 d .
H9 H 0.6879 0.5355 0.7753 0.048 Uiso 1 1 calc R
C10 C 0.8138(5) 0.9867(2) 1.1652(3) 0.0209(10) Uani 1 1 d .
H10 H 0.8020 1.0316 1.1688 0.025 Uiso 1 1 calc R
C11 C 0.8744(6) 0.8925(2) 1.1220(4) 0.0326(13) Uani 1 1 d .
H11 H 0.9133 0.8594 1.0883 0.039 Uiso 1 1 calc R
C12 C 0.8026(5) 0.8832(2) 1.1970(4) 0.0312(12) Uani 1 1 d .
H12 H 0.7838 0.8436 1.2250 0.037 Uiso 1 1 calc R
C13 C 0.6843(5) 0.9593(2) 1.3023(3) 0.0226(11) Uani 1 1 d .
C14 C 0.6971(5) 0.9191(2) 1.3847(4) 0.0251(11) Uani 1 1 d .
H14 H 0.755(5) 0.885(2) 1.391(4) 0.038 Uiso 1 1 d .
C15 C 0.6243(5) 0.9348(2) 1.4614(4) 0.0250(11) Uani 1 1 d .
H15 H 0.637(5) 0.907(2) 1.523(4) 0.038 Uiso 1 1 d .
C16 C 0.5371(5) 0.9913(2) 1.4580(3) 0.0235(11) Uani 1 1 d .
C17 C 0.5264(6) 1.0298(2) 1.3729(4) 0.0381(14) Uani 1 1 d .
H17 H 0.471(6) 1.070(2) 1.368(4) 0.057 Uiso 1 1 d .
C18 C 0.5971(6) 1.0144(2) 1.2958(4) 0.0390(14) Uani 1 1 d .
H18 H 0.5860 1.0410 1.2395 0.047 Uiso 1 1 calc R
C19 C 0.9036(5) 0.8914(2) 0.8353(3) 0.0182(10) Uani 1 1 d .
C20 C 0.7719(5) 0.8543(2) 0.7766(3) 0.0177(10) Uani 1 1 d .
C21 C 0.7816(5) 0.8222(2) 0.6897(3) 0.0195(10) Uani 1 1 d .
H21 H 0.8689 0.8253 0.6646 0.023 Uiso 1 1 calc R
C22 C 0.6618(5) 0.78480(19) 0.6382(3) 0.0179(10) Uani 1 1 d .
C23 C 0.6721(5) 0.7510(2) 0.5435(3) 0.0221(10) Uani 1 1 d .
C24 C 0.5326(5) 0.7809(2) 0.6764(3) 0.0213(10) Uani 1 1 d .
H24 H 0.4534 0.7554 0.6437 0.026 Uiso 1 1 calc R
C25 C 0.3768(5) 0.8116(2) 0.8020(4) 0.0222(10) Uani 1 1 d .
C26 C 0.5195(5) 0.8147(2) 0.7631(3) 0.0203(10) Uani 1 1 d .
C27 C 0.6394(5) 0.8511(2) 0.8126(3) 0.0198(10) Uani 1 1 d .
H27 H 0.6317 0.8737 0.8706 0.024 Uiso 1 1 calc R
N1 N 0.9817(4) 0.72062(16) 0.8236(3) 0.0228(9) Uani 1 1 d .
N2 N 0.8096(4) 0.64719(18) 0.8343(3) 0.0278(10) Uani 1 1 d .
N3 N 0.8830(4) 0.95770(17) 1.1014(3) 0.0239(9) Uani 1 1 d .
N4 N 0.7621(4) 0.94376(17) 1.2247(3) 0.0234(9) Uani 1 1 d .
O1 O 1.0329(3) 0.87507(13) 0.8236(2) 0.0203(7) Uani 1 1 d .
O2 O 0.8758(3) 0.93666(14) 0.8899(2) 0.0260(8) Uani 1 1 d .
O3 O 0.7662(3) 0.76851(15) 0.4930(2) 0.0294(8) Uani 1 1 d .
O4 O 0.5808(3) 0.70549(14) 0.5113(2) 0.0249(7) Uani 1 1 d .
O5 O 0.2732(3) 0.77395(15) 0.7603(2) 0.0282(8) Uani 1 1 d .
O6 O 0.3608(3) 0.84554(15) 0.8755(2) 0.0292(8) Uani 1 1 d .
O7 O 1.1687(4) 0.92999(16) 1.0426(3) 0.0300(9) Uani 1 1 d .
H7A H 1.252(6) 0.936(2) 1.037(4) 0.045 Uiso 1 1 d .
H7B H 1.140(6) 0.894(2) 1.024(4) 0.045 Uiso 1 1 d .
O8 O 0.6152(16) 0.7642(6) 0.0407(10) 0.363(7) Uani 1 1 d .
H8A H 0.5313 0.7565 0.0511 0.545 Uiso 1 1 d R
H8B H 0.6852 0.7741 0.1039 0.545 Uiso 1 1 d R
O9 O 0.4673(4) 0.9345(2) 0.0233(3) 0.0677(13) Uani 1 1 d .
H9B H 0.4439 0.9128 -0.0258 0.101 Uiso 1 1 d R
H9C H 0.4384 0.9332 0.0773 0.101 Uiso 1 1 d R

loop_
_atom_site_aniso_label
_atom_site_aniso_U_11
_atom_site_aniso_U_22
_atom_site_aniso_U_33
_atom_site_aniso_U_23
_atom_site_aniso_U_13
_atom_site_aniso_U_12
Co1 0.0198(3) 0.0215(3) 0.0197(4) 0.0004(3) 0.0073(3) 0.0001(3)
Co2 0.0193(5) 0.0194(5) 0.0155(5) -0.0017(4) 0.0061(4) -0.0021(4)
C1 0.034(3) 0.036(3) 0.029(3) 0.003(2) 0.008(2) 0.000(2)
C2 0.028(3) 0.025(3) 0.032(3) -0.004(2) 0.004(2) -0.004(2)
C3 0.039(3) 0.034(3) 0.041(4) -0.008(3) 0.001(3) -0.010(3)
C4 0.020(3) 0.028(3) 0.047(4) 0.005(2) 0.003(2) -0.006(2)
C5 0.061(3) 0.052(3) 0.071(3) -0.012(3) 0.031(3) -0.020(3)
C6 0.062(3) 0.055(3) 0.070(3) -0.008(3) 0.035(3) -0.013(3)
C7 0.019(3) 0.028(3) 0.062(4) -0.002(3) 0.008(3) -0.004(2)
C8 0.042(3) 0.028(3) 0.046(4) -0.003(3) 0.003(3) -0.016(2)
C9 0.040(3) 0.041(3) 0.035(3) 0.002(3) 0.001(3) -0.013(3)
C10 0.026(3) 0.015(2) 0.023(3) 0.0013(19) 0.009(2) 0.0004(19)
C11 0.045(3) 0.021(3) 0.038(3) -0.001(2) 0.024(3) 0.001(2)
C12 0.046(3) 0.015(2) 0.038(3) 0.002(2) 0.022(3) -0.001(2)
C13 0.025(3) 0.024(3) 0.022(3) -0.001(2) 0.012(2) -0.001(2)
C14 0.026(3) 0.024(3) 0.027(3) 0.003(2) 0.012(2) 0.005(2)
C15 0.034(3) 0.026(3) 0.017(3) 0.006(2) 0.008(2) -0.001(2)
C16 0.024(3) 0.026(3) 0.023(3) -0.001(2) 0.010(2) -0.003(2)
C17 0.054(4) 0.032(3) 0.035(3) 0.011(3) 0.026(3) 0.021(3)
C18 0.057(4) 0.038(3) 0.029(3) 0.015(2) 0.024(3) 0.017(3)
C19 0.022(2) 0.020(2) 0.012(2) 0.0034(19) 0.0019(19) -0.0045(19)
C20 0.016(2) 0.020(2) 0.017(2) 0.0023(19) 0.0023(19) 0.0001(19)
C21 0.018(2) 0.020(2) 0.023(3) 0.002(2) 0.010(2) 0.0037(19)
C22 0.019(2) 0.016(2) 0.019(2) 0.0005(19) 0.005(2) 0.0027(19)
C23 0.023(3) 0.019(2) 0.024(3) 0.002(2) 0.004(2) 0.005(2)
C24 0.018(2) 0.020(2) 0.026(3) -0.002(2) 0.003(2) -0.0048(19)
C25 0.022(3) 0.023(3) 0.023(3) 0.001(2) 0.008(2) 0.003(2)
C26 0.023(3) 0.019(2) 0.020(3) 0.0027(19) 0.008(2) 0.0020(19)
C27 0.026(3) 0.020(2) 0.012(2) -0.0037(19) 0.002(2) 0.003(2)
N1 0.022(2) 0.020(2) 0.028(2) 0.0012(17) 0.0059(18) -0.0039(16)
N2 0.023(2) 0.027(2) 0.033(3) 0.0009(19) 0.0041(19) -0.0080(18)
N3 0.029(2) 0.020(2) 0.028(2) -0.0001(17) 0.0163(19) -0.0036(17)
N4 0.030(2) 0.021(2) 0.022(2) 0.0012(17) 0.0141(19) -0.0007(17)
O1 0.0150(16) 0.0154(16) 0.0310(19) 0.0043(13) 0.0055(14) 0.0017(13)
O2 0.0255(18) 0.0267(18) 0.0263(19) -0.0136(15) 0.0064(15) -0.0044(14)
O3 0.0291(19) 0.039(2) 0.0233(19) -0.0056(15) 0.0128(16) -0.0061(16)
O4 0.0311(19) 0.0223(17) 0.0220(18) -0.0059(14) 0.0070(15) -0.0064(15)
O5 0.0237(18) 0.0327(19) 0.031(2) -0.0106(15) 0.0130(16) -0.0094(15)
O6 0.0258(18) 0.037(2) 0.028(2) -0.0103(16) 0.0125(16) -0.0044(15)
O7 0.027(2) 0.0246(19) 0.037(2) -0.0033(16) 0.0039(18) 0.0010(17)
O8 0.365(17) 0.380(17) 0.336(19) -0.025(14) 0.052(15) -0.047(15)
O9 0.056(3) 0.094(3) 0.053(3) -0.023(2) 0.011(2) -0.022(2)

loop_
_atom_type_symbol
_atom_type_description
_atom_type_scat_dispersion_real
_atom_type_scat_dispersion_imag
_atom_type_scat_source
C C 0.0033 0.0016 'International Tables Vol C Tables 4.2.6.8 and 6.1.1.4'
H H 0.0000 0.0000 'International Tables Vol C Tables 4.2.6.8 and 6.1.1.4'
N N 0.0061 0.0033 'International Tables Vol C Tables 4.2.6.8 and 6.1.1.4'
O O 0.0106 0.0060 'International Tables Vol C Tables 4.2.6.8 and 6.1.1.4'
Co Co 0.3494 0.9721 'International Tables Vol C Tables 4.2.6.8 and 6.1.1.4'

loop_
_geom_angle_atom_site_label_1
_geom_angle_atom_site_label_2
_geom_angle_atom_site_label_3
_geom_angle
_geom_angle_site_symmetry_1
_geom_angle_site_symmetry_3
O1 Co1 N1 103.49(13) . .
O1 Co1 O5 105.65(12) . 1_655
N1 Co1 O5 99.37(13) . 1_655
O1 Co1 O4 91.49(11) . 4_676
N1 Co1 O4 88.42(13) . 4_676
O5 Co1 O4 158.77(13) 1_655 4_676
O1 Co1 O3 146.63(12) . 4_676
N1 Co1 O3 92.83(13) . 4_676
O5 Co1 O3 100.01(12) 1_655 4_676
O4 Co1 O3 59.65(11) 4_676 4_676
O1 Co1 O6 88.61(11) . 1_655
N1 Co1 O6 158.83(13) . 1_655
O5 Co1 O6 60.23(11) 1_655 1_655
O4 Co1 O6 108.85(12) 4_676 1_655
O3 Co1 O6 85.90(12) 4_676 1_655
O1 Co1 C25 99.69(13) . 1_655
N1 Co1 C25 129.21(15) . 1_655
O5 Co1 C25 30.33(13) 1_655 1_655
O4 Co1 C25 135.56(14) 4_676 1_655
O3 Co1 C25 91.74(13) 4_676 1_655
O6 Co1 C25 29.98(12) 1_655 1_655
N3 Co2 N3 180.00(14) . 3_777
N3 Co2 O7 88.71(14) . .
N3 Co2 O7 91.29(14) 3_777 .
N3 Co2 O7 91.29(14) . 3_777
N3 Co2 O7 88.71(14) 3_777 3_777
O7 Co2 O7 180.000(1) . 3_777
N3 Co2 O2 86.53(13) . .
N3 Co2 O2 93.47(13) 3_777 .
O7 Co2 O2 91.80(13) . .
O7 Co2 O2 88.20(13) 3_777 .
N3 Co2 O2 93.47(13) . 3_777
N3 Co2 O2 86.53(13) 3_777 3_777
O7 Co2 O2 88.20(13) . 3_777
O7 Co2 O2 91.80(13) 3_777 3_777
O2 Co2 O2 179.998(1) . 3_777
C3 C1 N1 110.2(4) . .
C3 C1 H1 124.9 . .
N1 C1 H1 124.9 . .
N1 C2 N2 111.8(4) . .
N1 C2 H2 124.1 . .
N2 C2 H2 124.1 . .
C1 C3 N2 106.4(5) . .
C1 C3 H3 126.8 . .
N2 C3 H3 126.8 . .
C9 C4 C5 119.3(5) . .
C9 C4 N2 120.6(5) . .
C5 C4 N2 120.1(5) . .
C4 C5 C6 119.9(6) . .
C4 C5 H5 120.1 . .
C6 C5 H5 120.1 . .
C7 C6 C5 121.8(6) . .
C7 C6 H6 119.1 . .
C5 C6 H6 119.1 . .
C8 C7 C6 116.5(5) . .
C8 C7 C7 123.3(6) . 3_667
C6 C7 C7 120.2(7) . 3_667
C7 C8 C9 122.6(5) . .
C7 C8 H8 118.7 . .
C9 C8 H8 118.7 . .
C4 C9 C8 119.9(5) . .
C4 C9 H9 120.1 . .
C8 C9 H9 120.1 . .
N3 C10 N4 111.9(4) . .
N3 C10 H10 124.1 . .
N4 C10 H10 124.1 . .
C12 C11 N3 110.7(4) . .
C12 C11 H11 124.7 . .
N3 C11 H11 124.7 . .
C11 C12 N4 106.4(4) . .
C11 C12 H12 126.8 . .
N4 C12 H12 126.8 . .
C18 C13 C14 119.8(4) . .
C18 C13 N4 120.4(4) . .
C14 C13 N4 119.7(4) . .
C13 C14 C15 119.9(4) . .
C13 C14 H14 121(3) . .
C15 C14 H14 119(3) . .
C14 C15 C16 121.6(4) . .
C14 C15 H15 120(3) . .
C16 C15 H15 118(3) . .
C17 C16 C15 116.3(4) . .
C17 C16 C16 122.4(5) . 3_678
C15 C16 C16 121.3(5) . 3_678
C18 C17 C16 122.7(4) . .
C18 C17 H17 118(3) . .
C16 C17 H17 120(3) . .
C17 C18 C13 119.7(4) . .
C17 C18 H18 120.2 . .
C13 C18 H18 120.2 . .
O2 C19 O1 125.4(4) . .
O2 C19 C20 117.1(4) . .
O1 C19 C20 117.5(4) . .
C21 C20 C27 119.4(4) . .
C21 C20 C19 121.0(4) . .
C27 C20 C19 119.5(4) . .
C20 C21 C22 120.9(4) . .
C20 C21 H21 119.5 . .
C22 C21 H21 119.5 . .
C24 C22 C21 118.8(4) . .
C24 C22 C23 120.5(4) . .
C21 C22 C23 120.7(4) . .
O3 C23 O4 119.7(4) . .
O3 C23 C22 120.8(4) . .
O4 C23 C22 119.5(4) . .
C22 C24 C26 121.0(4) . .
C22 C24 H24 119.5 . .
C26 C24 H24 119.5 . .
O6 C25 O5 120.1(4) . .
O6 C25 C26 120.5(4) . .
O5 C25 C26 119.4(4) . .
O6 C25 Co1 64.4(2) . 1_455
O5 C25 Co1 55.9(2) . 1_455
C26 C25 Co1 172.8(3) . 1_455
C27 C26 C24 119.0(4) . .
C27 C26 C25 120.6(4) . .
C24 C26 C25 120.4(4) . .
C26 C27 C20 120.8(4) . .
C26 C27 H27 119.6 . .
C20 C27 H27 119.6 . .
C2 N1 C1 104.9(4) . .
C2 N1 Co1 126.1(3) . .
C1 N1 Co1 128.6(3) . .
C2 N2 C3 106.6(4) . .
C2 N2 C4 126.0(4) . .
C3 N2 C4 126.9(4) . .
C10 N3 C11 104.6(4) . .
C10 N3 Co2 128.5(3) . .
C11 N3 Co2 126.6(3) . .
C10 N4 C12 106.4(4) . .
C10 N4 C13 125.9(4) . .
C12 N4 C13 127.6(4) . .
C19 O1 Co1 127.8(3) . .
C19 O2 Co2 136.9(3) . .
C23 O3 Co1 88.5(3) . 4_575
C23 O4 Co1 91.0(2) . 4_575
C25 O5 Co1 93.8(3) . 1_455
C25 O6 Co1 85.6(3) . 1_455
Co2 O7 H7A 122(4) . .
Co2 O7 H7B 111(4) . .
H7A O7 H7B 113(5) . .
H8A O8 H8B 110.6 . .
H9B O9 H9C 130.3 . .

loop_
_geom_bond_atom_site_label_1
_geom_bond_atom_site_label_2
_geom_bond_distance
_geom_bond_site_symmetry_2
Co1 O1 2.020(3) .
Co1 N1 2.065(4) .
Co1 O5 2.072(3) 1_655
Co1 O4 2.165(3) 4_676
Co1 O3 2.228(3) 4_676
Co1 O6 2.259(3) 1_655
Co1 C25 2.497(4) 1_655
Co2 N3 2.096(3) .
Co2 N3 2.096(3) 3_777
Co2 O7 2.101(3) .
Co2 O7 2.101(3) 3_777
Co2 O2 2.129(3) .
Co2 O2 2.129(3) 3_777
C1 C3 1.348(6) .
C1 N1 1.362(6) .
C1 H1 0.9300 .
C2 N1 1.319(5) .
C2 N2 1.343(5) .
C2 H2 0.9300 .
C3 N2 1.361(6) .
C3 H3 0.9300 .
C4 C9 1.366(6) .
C4 C5 1.372(7) .
C4 N2 1.442(6) .
C5 C6 1.389(7) .
C5 H5 0.9300 .
C6 C7 1.379(7) .
C6 H6 0.9300 .
C7 C8 1.372(7) .
C7 C7 1.485(9) 3_667
C8 C9 1.378(6) .
C8 H8 0.9300 .
C9 H9 0.9300 .
C10 N3 1.315(5) .
C10 N4 1.346(5) .
C10 H10 0.9300 .
C11 C12 1.332(6) .
C11 N3 1.374(5) .
C11 H11 0.9300 .
C12 N4 1.372(5) .
C12 H12 0.9300 .
C13 C18 1.376(6) .
C13 C14 1.378(6) .
C13 N4 1.422(5) .
C14 C15 1.385(6) .
C14 H14 0.87(4) .
C15 C16 1.402(6) .
C15 H15 0.99(5) .
C16 C17 1.389(6) .
C16 C16 1.484(8) 3_678
C17 C18 1.376(6) .
C17 H17 0.96(5) .
C18 H18 0.9300 .
C19 O2 1.248(5) .
C19 O1 1.268(5) .
C19 C20 1.508(6) .
C20 C21 1.372(6) .
C20 C27 1.395(5) .
C21 C22 1.403(6) .
C21 H21 0.9300 .
C22 C24 1.383(5) .
C22 C23 1.483(6) .
C23 O3 1.257(5) .
C23 O4 1.270(5) .
C24 C26 1.395(6) .
C24 H24 0.9300 .
C25 O6 1.252(5) .
C25 O5 1.264(5) .
C25 C26 1.503(6) .
C25 Co1 2.497(4) 1_455
C26 C27 1.383(6) .
C27 H27 0.9300 .
O3 Co1 2.228(3) 4_575
O4 Co1 2.165(3) 4_575
O5 Co1 2.072(3) 1_455
O6 Co1 2.260(3) 1_455
O7 H7A 0.79(5) .
O7 H7B 0.80(5) .
O8 H8A 0.8223 .
O8 H8B 0.9834 .
O9 H9B 0.7944 .
O9 H9C 0.8299 .
